data_7229145
loop_
_publ_author_name
'Tarassoli, Abbas'
'Nobakht, Valiollah'
'Baladi, Elham'
'CARLUCCI, LUCIA'
'Proserpio, Davide M.'

_publ_section_title
;
 Capture of volatile iodine by newly prepared and characterized non-porous
 [CuI]n-based coordination polymers
;
_journal_name_full CrystEngComm
_journal_paper_doi 10.1039/C7CE01193H
_journal_year 2017
_chemical_formula_moiety 'C56 H56 Cu4 I4 N16'
_chemical_formula_sum 'C56 H56 Cu4 I4 N16'
_chemical_formula_weight 1714.92
_space_group_crystal_system monoclinic
_space_group_IT_number 14
_space_group_name_Hall '-P 2ybc'
_space_group_name_H-M_alt 'P 1 21/c 1'
_symmetry_space_group_name_Hall '-P 2ybc'
_symmetry_space_group_name_H-M 'P 1 21/c 1'
_atom_sites_solution_hydrogens geom
_audit_creation_method SHELXL-2014/7
_audit_update_record
;
2017-06-14 deposited with the CCDC.
2017-09-11 downloaded from the CCDC.
;
_cell_angle_alpha 90
_cell_angle_beta 105.588(5)
_cell_angle_gamma 90
_cell_formula_units_Z 4
_cell_length_a 17.421(7)
_cell_length_b 15.653(6)
_cell_length_c 23.368(9)
_cell_measurement_reflns_used 9976
_cell_measurement_temperature 296(2)
_cell_measurement_theta_max 26.38
_cell_measurement_theta_min 2.23
_cell_volume 6138(4)
_computing_structure_refinement 'SHELXL-2014/7 (Sheldrick, 2014)'
_diffrn_ambient_temperature 296(2)
_diffrn_measured_fraction_theta_full 1.000
_diffrn_measured_fraction_theta_max 0.998
_diffrn_measurement_device_type 'Bruker APEX-II CCD'
_diffrn_measurement_method '\f and \w scans'
_diffrn_radiation_monochromator graphite
_diffrn_radiation_source 'sealed tube'
_diffrn_radiation_type MoK\a
_diffrn_radiation_wavelength 0.71073
_diffrn_reflns_av_R_equivalents 0.0504
_diffrn_reflns_av_unetI/netI 0.0299
_diffrn_reflns_Laue_measured_fraction_full 1.000
_diffrn_reflns_Laue_measured_fraction_max 0.998
_diffrn_reflns_limit_h_max 23
_diffrn_reflns_limit_h_min -23
_diffrn_reflns_limit_k_max 21
_diffrn_reflns_limit_k_min -21
_diffrn_reflns_limit_l_max 31
_diffrn_reflns_limit_l_min -31
_diffrn_reflns_number 125324
_diffrn_reflns_point_group_measured_fraction_full 1.000
_diffrn_reflns_point_group_measured_fraction_max 0.998
_diffrn_reflns_theta_full 25.000
_diffrn_reflns_theta_max 28.553
_diffrn_reflns_theta_min 1.213
_exptl_absorpt_coefficient_mu 3.430
_exptl_absorpt_correction_type empirical
_exptl_absorpt_process_details sadabs
_exptl_crystal_colour orange-yellow
_exptl_crystal_density_diffrn 1.856
_exptl_crystal_description block
_exptl_crystal_F_000 3328
_exptl_crystal_size_max 0.12
_exptl_crystal_size_mid 0.12
_exptl_crystal_size_min 0.04
_exptl_transmission_factor_max 0.7457
_exptl_transmission_factor_min 0.6276
_refine_diff_density_max 0.967
_refine_diff_density_min -0.937
_refine_diff_density_rms 0.076
_refine_ls_extinction_method none
_refine_ls_goodness_of_fit_ref 1.005
_refine_ls_hydrogen_treatment constr
_refine_ls_matrix_type full
_refine_ls_number_parameters 721
_refine_ls_number_reflns 15604
_refine_ls_number_restraints 0
_refine_ls_restrained_S_all 1.005
_refine_ls_R_factor_all 0.0703
_refine_ls_R_factor_gt 0.0313
_refine_ls_shift/su_max 0.003
_refine_ls_shift/su_mean 0.000
_refine_ls_structure_factor_coef Fsqd
_refine_ls_weighting_details 'w=1/[\s^2^(Fo^2^)+(0.0215P)^2^+5.2267P] where P=(Fo^2^+2Fc^2^)/3'
_refine_ls_weighting_scheme calc
_refine_ls_wR_factor_gt 0.0574
_refine_ls_wR_factor_ref 0.0715
_reflns_Friedel_coverage 0.000
_reflns_number_gt 9748
_reflns_number_total 15604
_reflns_threshold_expression 'I > 2\s(I)'
_cod_data_source_file c7ce01193h3.cif
_cod_data_source_block shelx_CCDC3
_cod_database_code 7229145
_shelx_shelxl_version_number 2014/7
_shelx_space_group_comment
;
The symmetry employed for this shelxl refinement is uniquely defined
by the following loop, which should always be used as a source of
symmetry information in preference to the above space-group names.
They are only intended as comments.
;

loop_
_space_group_symop_operation_xyz
'x, y, z'
'-x, y+1/2, -z+1/2'
'-x, -y, -z'
'x, -y-1/2, z-1/2'

loop_
_atom_site_label
_atom_site_type_symbol
_atom_site_fract_x
_atom_site_fract_y
_atom_site_fract_z
_atom_site_U_iso_or_equiv
_atom_site_adp_type
_atom_site_occupancy
_atom_site_site_symmetry_order
_atom_site_calc_flag
_atom_site_refinement_flags_posn
_atom_site_refinement_flags_adp
C1 C 0.3754(2) -0.2657(3) 0.86699(18) 0.0585(10) Uani 1 1 d . .
H1 H 0.3760 -0.2984 0.8339 0.070 Uiso 1 1 calc R U
C2 C 0.4218(3) -0.2829(3) 0.92402(19) 0.0690(12) Uani 1 1 d . .
H2 H 0.4585 -0.3268 0.9361 0.083 Uiso 1 1 calc R U
C3 C 0.4017(2) -0.2211(3) 0.95841(18) 0.0674(12) Uani 1 1 d . .
H3 H 0.4220 -0.2152 0.9993 0.081 Uiso 1 1 calc R U
C4 C 0.3014(3) -0.0980(3) 0.93580(16) 0.0695(12) Uani 1 1 d . .
H4A H 0.2458 -0.1144 0.9276 0.083 Uiso 1 1 calc R U
H4B H 0.3049 -0.0507 0.9099 0.083 Uiso 1 1 calc R U
C5 C 0.3308(2) -0.0689(3) 1.00011(16) 0.0536(10) Uani 1 1 d . .
C6 C 0.3969(2) -0.0169(3) 1.01846(16) 0.0655(11) Uani 1 1 d . .
H6 H 0.4242 -0.0006 0.9911 0.079 Uiso 1 1 calc R U
C7 C 0.4235(2) 0.0116(3) 1.07643(16) 0.0624(11) Uani 1 1 d . .
H7 H 0.4683 0.0464 1.0876 0.075 Uiso 1 1 calc R U
C8 C 0.3832(2) -0.0118(2) 1.11800(14) 0.0429(8) Uani 1 1 d . .
C9 C 0.3169(2) -0.0634(2) 1.09932(16) 0.0506(9) Uani 1 1 d . .
H9 H 0.2888 -0.0794 1.1263 0.061 Uiso 1 1 calc R U
C10 C 0.2914(2) -0.0918(2) 1.04106(17) 0.0561(10) Uani 1 1 d . .
H10 H 0.2469 -0.1270 1.0297 0.067 Uiso 1 1 calc R U
C11 C 0.4125(2) 0.0161(2) 1.18208(14) 0.0509(9) Uani 1 1 d . .
H11A H 0.3781 -0.0085 1.2042 0.061 Uiso 1 1 calc R U
H11B H 0.4657 -0.0064 1.1986 0.061 Uiso 1 1 calc R U
C12 C 0.4746(2) 0.1615(3) 1.18944(18) 0.0623(11) Uani 1 1 d . .
H12 H 0.5246 0.1457 1.1859 0.075 Uiso 1 1 calc R U
C13 C 0.4496(2) 0.2420(3) 1.1948(2) 0.0688(12) Uani 1 1 d . .
H13 H 0.4782 0.2923 1.1957 0.083 Uiso 1 1 calc R U
C14 C 0.3719(2) 0.2335(3) 1.19877(17) 0.0574(10) Uani 1 1 d . .
H14 H 0.3394 0.2789 1.2031 0.069 Uiso 1 1 calc R U
C15 C 0.4091(2) -0.2444(3) 0.66077(18) 0.0598(10) Uani 1 1 d . .
H15 H 0.3724 -0.2862 0.6638 0.072 Uiso 1 1 calc R U
C16 C 0.4813(3) -0.2612(3) 0.6478(2) 0.0733(12) Uani 1 1 d . .
H16 H 0.5010 -0.3140 0.6402 0.088 Uiso 1 1 calc R U
C17 C 0.5162(2) -0.1833(3) 0.64873(19) 0.0638(11) Uani 1 1 d . .
H17 H 0.5658 -0.1725 0.6423 0.077 Uiso 1 1 calc R U
C18 C 0.4755(2) -0.0324(2) 0.66262(15) 0.0496(9) Uani 1 1 d . .
H18A H 0.5309 -0.0185 0.6665 0.060 Uiso 1 1 calc R U
H18B H 0.4618 -0.0106 0.6975 0.060 Uiso 1 1 calc R U
C19 C 0.42412(19) 0.0117(2) 0.60810(14) 0.0434(8) Uani 1 1 d . .
C20 C 0.3710(2) 0.0734(2) 0.61403(15) 0.0498(9) Uani 1 1 d . .
H20 H 0.3681 0.0888 0.6518 0.060 Uiso 1 1 calc R U
C21 C 0.3214(2) 0.1134(2) 0.56483(16) 0.0528(9) Uani 1 1 d . .
H21 H 0.2859 0.1551 0.5700 0.063 Uiso 1 1 calc R U
C22 C 0.3245(2) 0.0916(2) 0.50811(15) 0.0474(9) Uani 1 1 d . .
C23 C 0.3783(2) 0.0300(3) 0.50202(16) 0.0569(10) Uani 1 1 d . .
H23 H 0.3811 0.0147 0.4642 0.068 Uiso 1 1 calc R U
C24 C 0.4282(2) -0.0095(3) 0.55102(16) 0.0554(10) Uani 1 1 d . .
H24 H 0.4646 -0.0503 0.5459 0.066 Uiso 1 1 calc R U
C25 C 0.2672(2) 0.1320(3) 0.45481(16) 0.0564(10) Uani 1 1 d . .
H25A H 0.2488 0.0889 0.4244 0.068 Uiso 1 1 calc R U
H25B H 0.2212 0.1533 0.4663 0.068 Uiso 1 1 calc R U
C26 C 0.3570(2) 0.2611(3) 0.45883(18) 0.0596(10) Uani 1 1 d . .
H26 H 0.3835 0.2613 0.4991 0.072 Uiso 1 1 calc R U
C27 C 0.3653(2) 0.3201(3) 0.41793(19) 0.0624(11) Uani 1 1 d . .
H27 H 0.3978 0.3682 0.4244 0.075 Uiso 1 1 calc R U
C28 C 0.3143(2) 0.2926(2) 0.36455(17) 0.0518(9) Uani 1 1 d . .
H28 H 0.3076 0.3205 0.3284 0.062 Uiso 1 1 calc R U
C29 C 0.1782(2) 0.0263(2) 0.62298(17) 0.0519(9) Uani 1 1 d . .
H29 H 0.1825 0.0599 0.6565 0.062 Uiso 1 1 calc R U
C30 C 0.1264(3) 0.0429(3) 0.56757(19) 0.0653(11) Uani 1 1 d . .
H30 H 0.0903 0.0877 0.5573 0.078 Uiso 1 1 calc R U
C31 C 0.1401(2) -0.0205(3) 0.53136(18) 0.0636(11) Uani 1 1 d . .
H31 H 0.1152 -0.0268 0.4911 0.076 Uiso 1 1 calc R U
C32 C 0.2366(2) -0.1461(3) 0.54793(16) 0.0635(11) Uani 1 1 d . .
H32A H 0.2400 -0.1911 0.5771 0.076 Uiso 1 1 calc R U
H32B H 0.2905 -0.1300 0.5483 0.076 Uiso 1 1 calc R U
C33 C 0.1945(2) -0.1800(2) 0.48737(15) 0.0492(9) Uani 1 1 d . .
C34 C 0.1321(2) -0.2358(3) 0.47930(16) 0.0616(11) Uani 1 1 d . .
H34 H 0.1143 -0.2518 0.5119 0.074 Uiso 1 1 calc R U
C35 C 0.0944(2) -0.2694(3) 0.42363(16) 0.0585(10) Uani 1 1 d . .
H35 H 0.0522 -0.3074 0.4193 0.070 Uiso 1 1 calc R U
C36 C 0.1203(2) -0.2457(2) 0.37454(14) 0.0441(8) Uani 1 1 d . .
C37 C 0.1828(2) -0.1896(2) 0.38249(15) 0.0470(9) Uani 1 1 d . .
H37 H 0.2008 -0.1734 0.3501 0.056 Uiso 1 1 calc R U
C38 C 0.2196(2) -0.1566(2) 0.43841(16) 0.0516(9) Uani 1 1 d . .
H38 H 0.2616 -0.1183 0.4428 0.062 Uiso 1 1 calc R U
C39 C 0.0800(2) -0.2805(2) 0.31348(14) 0.0473(9) Uani 1 1 d . .
H39A H 0.0247 -0.2627 0.3025 0.057 Uiso 1 1 calc R U
H39B H 0.1051 -0.2556 0.2850 0.057 Uiso 1 1 calc R U
C40 C 0.0256(2) -0.4291(3) 0.31173(18) 0.0627(11) Uani 1 1 d . .
H40 H -0.0251 -0.4158 0.3150 0.075 Uiso 1 1 calc R U
C41 C 0.0553(2) -0.5091(3) 0.3085(2) 0.0755(13) Uani 1 1 d . .
H41 H 0.0294 -0.5609 0.3090 0.091 Uiso 1 1 calc R U
C42 C 0.1327(2) -0.4968(3) 0.30421(18) 0.0618(11) Uani 1 1 d . .
H42 H 0.1674 -0.5406 0.3010 0.074 Uiso 1 1 calc R U
C43 C 0.0888(2) 0.0112(3) 0.33794(18) 0.0602(10) Uani 1 1 d . .
H43 H 0.1253 -0.0315 0.3365 0.072 Uiso 1 1 calc R U
C44 C 0.0144(3) -0.0032(3) 0.3470(2) 0.0748(13) Uani 1 1 d . .
H44 H -0.0078 -0.0554 0.3527 0.090 Uiso 1 1 calc R U
C45 C -0.0191(2) 0.0755(3) 0.34586(19) 0.0654(11) Uani 1 1 d . .
H45 H -0.0693 0.0874 0.3506 0.078 Uiso 1 1 calc R U
C46 C 0.0277(2) 0.2251(2) 0.33842(15) 0.0491(9) Uani 1 1 d . .
H46A H -0.0280 0.2413 0.3292 0.059 Uiso 1 1 calc R U
H46B H 0.0498 0.2495 0.3082 0.059 Uiso 1 1 calc R U
C47 C 0.07124(19) 0.2622(2) 0.39855(14) 0.0408(8) Uani 1 1 d . .
C48 C 0.0516(2) 0.2378(2) 0.45001(15) 0.0498(9) Uani 1 1 d . .
H48 H 0.0113 0.1980 0.4479 0.060 Uiso 1 1 calc R U
C49 C 0.0918(2) 0.2725(2) 0.50468(15) 0.0518(9) Uani 1 1 d . .
H49 H 0.0779 0.2560 0.5388 0.062 Uiso 1 1 calc R U
C50 C 0.1520(2) 0.3310(2) 0.50862(15) 0.0477(9) Uani 1 1 d . .
C51 C 0.1710(2) 0.3549(2) 0.45770(16) 0.0517(9) Uani 1 1 d . .
H51 H 0.2113 0.3948 0.4599 0.062 Uiso 1 1 calc R U
C52 C 0.1315(2) 0.3210(2) 0.40297(15) 0.0476(9) Uani 1 1 d . .
H52 H 0.1456 0.3379 0.3690 0.057 Uiso 1 1 calc R U
C53 C 0.1967(2) 0.3673(3) 0.56795(16) 0.0602(11) Uani 1 1 d . .
H53A H 0.2047 0.3228 0.5978 0.072 Uiso 1 1 calc R U
H53B H 0.2487 0.3867 0.5657 0.072 Uiso 1 1 calc R U
C54 C 0.1021(2) 0.4946(3) 0.55200(18) 0.0626(11) Uani 1 1 d . .
H54 H 0.0810 0.4919 0.5110 0.075 Uiso 1 1 calc R U
C55 C 0.0864(2) 0.5556(3) 0.58888(19) 0.0639(11) Uani 1 1 d . .
H55 H 0.0525 0.6024 0.5785 0.077 Uiso 1 1 calc R U
C56 C 0.1315(2) 0.5330(2) 0.64517(18) 0.0527(9) Uani 1 1 d . .
H56 H 0.1323 0.5635 0.6795 0.063 Uiso 1 1 calc R U
N1 N 0.33040(17) -0.19728(19) 0.86537(12) 0.0472(7) Uani 1 1 d . .
N2 N 0.34713(17) -0.1700(2) 0.92246(12) 0.0509(8) Uani 1 1 d . .
N3 N 0.41444(17) 0.10832(19) 1.19009(12) 0.0453(7) Uani 1 1 d . .
N4 N 0.34986(16) 0.15189(19) 1.19562(12) 0.0450(7) Uani 1 1 d . .
N5 N 0.46615(16) -0.12474(19) 0.66059(12) 0.0461(7) Uani 1 1 d . .
N6 N 0.39919(16) -0.16167(19) 0.66824(12) 0.0461(7) Uani 1 1 d . .
N7 N 0.30369(17) 0.20219(19) 0.43035(13) 0.0477(7) Uani 1 1 d . .
N8 N 0.27632(16) 0.22091(18) 0.37189(12) 0.0441(7) Uani 1 1 d . .
N9 N 0.22078(16) -0.04414(18) 0.62195(12) 0.0451(7) Uani 1 1 d . .
N10 N 0.19616(17) -0.07221(19) 0.56479(12) 0.0501(7) Uani 1 1 d . .
N11 N 0.08332(17) -0.37310(19) 0.30942(12) 0.0463(7) Uani 1 1 d . .
N12 N 0.15028(16) -0.41425(19) 0.30529(12) 0.0452(7) Uani 1 1 d . .
N13 N 0.10107(16) 0.09409(19) 0.33159(12) 0.0467(7) Uani 1 1 d . .
N14 N 0.03343(17) 0.13270(19) 0.33657(12) 0.0475(7) Uani 1 1 d . .
N15 N 0.15395(17) 0.43899(19) 0.58595(13) 0.0490(7) Uani 1 1 d . .
N16 N 0.17342(17) 0.46239(18) 0.64398(12) 0.0455(7) Uani 1 1 d . .
Cu1 Cu 0.25291(3) -0.13854(3) 0.79431(2) 0.05094(12) Uani 1 1 d . .
Cu2 Cu 0.30340(3) -0.10557(3) 0.68881(2) 0.04955(11) Uani 1 1 d . .
Cu3 Cu 0.24804(3) 0.10447(3) 0.21155(2) 0.05295(12) Uani 1 1 d . .
Cu4 Cu 0.19721(3) 0.14802(3) 0.31027(2) 0.05109(12) Uani 1 1 d . .
I1 I 0.34168(2) 0.00165(2) 0.77936(2) 0.04676(6) Uani 1 1 d . .
I2 I 0.21838(2) -0.24701(2) 0.70455(2) 0.05044(7) Uani 1 1 d . .
I3 I 0.28721(2) 0.00526(2) 0.30578(2) 0.04821(6) Uani 1 1 d . .
I4 I 0.15748(2) 0.24847(2) 0.21492(2) 0.05072(7) Uani 1 1 d . .

loop_
_atom_site_aniso_label
_atom_site_aniso_U_11
_atom_site_aniso_U_22
_atom_site_aniso_U_33
_atom_site_aniso_U_23
_atom_site_aniso_U_13
_atom_site_aniso_U_12
C1 0.056(2) 0.060(3) 0.060(2) 0.001(2) 0.017(2) 0.007(2)
C2 0.063(3) 0.067(3) 0.071(3) 0.007(2) 0.007(2) 0.021(2)
C3 0.065(3) 0.081(3) 0.046(2) 0.009(2) -0.002(2) 0.014(2)
C4 0.069(3) 0.084(3) 0.043(2) -0.014(2) -0.004(2) 0.023(2)
C5 0.050(2) 0.066(3) 0.038(2) -0.0058(18) 0.0011(17) 0.0070(19)
C6 0.069(3) 0.093(3) 0.037(2) 0.000(2) 0.0198(19) -0.010(2)
C7 0.054(2) 0.088(3) 0.043(2) -0.005(2) 0.0093(18) -0.017(2)
C8 0.0432(19) 0.049(2) 0.0351(17) 0.0038(15) 0.0084(15) 0.0035(16)
C9 0.055(2) 0.048(2) 0.054(2) -0.0015(17) 0.0215(18) 0.0001(18)
C10 0.050(2) 0.057(2) 0.060(2) -0.0153(19) 0.0122(19) -0.0046(18)
C11 0.061(2) 0.054(2) 0.0345(18) 0.0025(16) 0.0060(16) 0.0087(18)
C12 0.041(2) 0.069(3) 0.074(3) 0.005(2) 0.0101(19) 0.001(2)
C13 0.044(2) 0.057(3) 0.105(4) 0.007(2) 0.018(2) -0.009(2)
C14 0.050(2) 0.051(2) 0.072(3) 0.009(2) 0.0171(19) 0.0009(18)
C15 0.051(2) 0.051(2) 0.077(3) -0.011(2) 0.017(2) 0.0035(19)
C16 0.066(3) 0.059(3) 0.099(3) -0.012(2) 0.031(3) 0.014(2)
C17 0.046(2) 0.069(3) 0.080(3) 0.002(2) 0.022(2) 0.012(2)
C18 0.042(2) 0.054(2) 0.047(2) -0.0014(17) 0.0013(16) -0.0020(17)
C19 0.0380(18) 0.050(2) 0.0395(18) 0.0007(16) 0.0051(14) -0.0056(16)
C20 0.064(2) 0.048(2) 0.0390(19) -0.0019(16) 0.0164(17) 0.0021(18)
C21 0.055(2) 0.049(2) 0.056(2) 0.0067(18) 0.0179(19) 0.0102(18)
C22 0.045(2) 0.053(2) 0.043(2) 0.0066(17) 0.0090(16) -0.0054(17)
C23 0.062(3) 0.073(3) 0.037(2) -0.0005(18) 0.0166(18) 0.001(2)
C24 0.049(2) 0.070(3) 0.048(2) -0.0011(19) 0.0152(17) 0.013(2)
C25 0.044(2) 0.066(3) 0.054(2) 0.0164(19) 0.0054(17) -0.0081(19)
C26 0.050(2) 0.068(3) 0.056(2) -0.007(2) 0.0057(18) -0.012(2)
C27 0.063(3) 0.051(2) 0.074(3) -0.011(2) 0.018(2) -0.017(2)
C28 0.055(2) 0.044(2) 0.061(2) 0.0058(18) 0.0221(19) -0.0015(18)
C29 0.056(2) 0.044(2) 0.058(2) -0.0027(17) 0.0183(19) 0.0019(18)
C30 0.069(3) 0.058(3) 0.069(3) 0.012(2) 0.018(2) 0.019(2)
C31 0.061(3) 0.075(3) 0.048(2) 0.009(2) 0.0021(19) 0.012(2)
C32 0.062(3) 0.080(3) 0.042(2) -0.015(2) 0.0022(18) 0.017(2)
C33 0.043(2) 0.062(2) 0.040(2) -0.0056(17) 0.0058(16) 0.0102(18)
C34 0.059(2) 0.093(3) 0.036(2) 0.001(2) 0.0184(18) -0.003(2)
C35 0.047(2) 0.084(3) 0.048(2) -0.005(2) 0.0183(18) -0.014(2)
C36 0.0406(19) 0.054(2) 0.0366(17) 0.0025(16) 0.0087(14) 0.0069(17)
C37 0.049(2) 0.053(2) 0.042(2) 0.0053(16) 0.0184(16) -0.0016(17)
C38 0.046(2) 0.057(2) 0.051(2) -0.0064(18) 0.0127(17) -0.0046(18)
C39 0.044(2) 0.055(2) 0.0394(19) 0.0027(16) 0.0059(15) 0.0054(17)
C40 0.036(2) 0.073(3) 0.076(3) 0.009(2) 0.0087(19) -0.005(2)
C41 0.053(3) 0.061(3) 0.112(4) 0.020(3) 0.020(2) -0.007(2)
C42 0.048(2) 0.055(3) 0.081(3) 0.016(2) 0.016(2) 0.001(2)
C43 0.055(2) 0.048(2) 0.080(3) 0.004(2) 0.021(2) 0.0014(19)
C44 0.064(3) 0.069(3) 0.099(4) -0.005(3) 0.036(3) -0.024(2)
C45 0.049(2) 0.073(3) 0.077(3) -0.016(2) 0.022(2) -0.014(2)
C46 0.045(2) 0.058(2) 0.0396(19) -0.0028(16) 0.0024(15) 0.0102(17)
C47 0.0414(19) 0.043(2) 0.0346(17) 0.0015(14) 0.0051(14) 0.0099(15)
C48 0.049(2) 0.055(2) 0.046(2) -0.0030(17) 0.0144(17) -0.0029(18)
C49 0.066(3) 0.056(2) 0.0364(19) 0.0022(16) 0.0194(17) 0.005(2)
C50 0.050(2) 0.046(2) 0.042(2) -0.0053(16) 0.0031(16) 0.0120(17)
C51 0.046(2) 0.049(2) 0.060(2) -0.0047(18) 0.0141(18) -0.0049(17)
C52 0.054(2) 0.047(2) 0.043(2) 0.0048(16) 0.0151(17) 0.0030(17)
C53 0.057(2) 0.063(3) 0.052(2) -0.0191(19) -0.0021(18) 0.018(2)
C54 0.057(2) 0.067(3) 0.054(2) 0.000(2) -0.0021(19) 0.017(2)
C55 0.061(3) 0.056(3) 0.071(3) 0.000(2) 0.010(2) 0.019(2)
C56 0.051(2) 0.043(2) 0.064(2) -0.0085(18) 0.0147(19) 0.0021(17)
N1 0.0481(18) 0.0491(18) 0.0420(17) -0.0018(13) 0.0079(13) 0.0006(14)
N2 0.0474(18) 0.059(2) 0.0406(17) -0.0029(14) 0.0017(14) 0.0054(15)
N3 0.0426(17) 0.0514(18) 0.0381(15) 0.0012(13) 0.0043(13) 0.0018(14)
N4 0.0404(16) 0.0487(18) 0.0444(16) 0.0039(13) 0.0089(13) 0.0013(14)
N5 0.0350(16) 0.0528(19) 0.0477(17) -0.0006(14) 0.0061(13) 0.0043(14)
N6 0.0374(16) 0.0494(18) 0.0493(17) -0.0073(14) 0.0078(13) 0.0011(14)
N7 0.0437(17) 0.0510(18) 0.0455(17) 0.0080(14) 0.0067(13) -0.0042(14)
N8 0.0423(16) 0.0428(16) 0.0456(17) 0.0046(13) 0.0092(13) -0.0025(13)
N9 0.0459(17) 0.0469(18) 0.0416(16) -0.0036(13) 0.0101(13) 0.0008(14)
N10 0.0476(18) 0.058(2) 0.0405(17) -0.0041(14) 0.0043(14) 0.0083(15)
N11 0.0376(17) 0.0575(19) 0.0398(16) 0.0020(14) 0.0036(13) -0.0005(14)
N12 0.0366(16) 0.0503(18) 0.0460(17) 0.0061(14) 0.0063(13) 0.0001(14)
N13 0.0378(16) 0.0515(19) 0.0483(17) 0.0017(14) 0.0071(13) 0.0000(14)
N14 0.0375(17) 0.0557(19) 0.0460(17) -0.0074(14) 0.0058(13) -0.0002(14)
N15 0.0445(17) 0.0498(18) 0.0458(17) -0.0086(14) 0.0005(14) 0.0091(14)
N16 0.0477(17) 0.0437(17) 0.0423(16) -0.0085(13) 0.0073(13) 0.0019(13)
Cu1 0.0483(3) 0.0547(3) 0.0465(3) -0.0069(2) 0.0070(2) 0.0041(2)
Cu2 0.0467(3) 0.0503(3) 0.0480(3) -0.0092(2) 0.0065(2) 0.0028(2)
Cu3 0.0499(3) 0.0551(3) 0.0497(3) 0.0070(2) 0.0061(2) -0.0060(2)
Cu4 0.0455(3) 0.0498(3) 0.0544(3) 0.0065(2) 0.0072(2) -0.0034(2)
I1 0.05061(14) 0.04141(13) 0.04757(13) -0.01170(10) 0.01199(10) -0.00211(10)
I2 0.05804(15) 0.04468(14) 0.05126(14) -0.01271(11) 0.01928(11) -0.00863(11)
I3 0.04832(14) 0.04534(14) 0.05170(14) 0.01204(11) 0.01469(11) 0.00590(11)
I4 0.04798(14) 0.04530(14) 0.05654(14) 0.01323(11) 0.01001(11) 0.00447(11)

loop_
_atom_type_symbol
_atom_type_description
_atom_type_scat_dispersion_real
_atom_type_scat_dispersion_imag
_atom_type_scat_source
C C 0.0033 0.0016 'International Tables Vol C Tables 4.2.6.8 and 6.1.1.4'
H H 0.0000 0.0000 'International Tables Vol C Tables 4.2.6.8 and 6.1.1.4'
N N 0.0061 0.0033 'International Tables Vol C Tables 4.2.6.8 and 6.1.1.4'
Cu Cu 0.3201 1.2651 'International Tables Vol C Tables 4.2.6.8 and 6.1.1.4'
I I -0.4742 1.8119 'International Tables Vol C Tables 4.2.6.8 and 6.1.1.4'

loop_
_geom_angle_atom_site_label_1
_geom_angle_atom_site_label_2
_geom_angle_atom_site_label_3
_geom_angle
_geom_angle_site_symmetry_1
_geom_angle_site_symmetry_3
N1 C1 C2 111.8(4) . .
N1 C1 H1 124.1 . .
C2 C1 H1 124.1 . .
C3 C2 C1 104.7(4) . .
C3 C2 H2 127.6 . .
C1 C2 H2 127.6 . .
N2 C3 C2 107.7(4) . .
N2 C3 H3 126.2 . .
C2 C3 H3 126.2 . .
N2 C4 C5 112.6(3) . .
N2 C4 H4A 109.1 . .
C5 C4 H4A 109.1 . .
N2 C4 H4B 109.1 . .
C5 C4 H4B 109.1 . .
H4A C4 H4B 107.8 . .
C10 C5 C6 118.1(3) . .
C10 C5 C4 120.9(4) . .
C6 C5 C4 121.0(4) . .
C5 C6 C7 121.8(4) . .
C5 C6 H6 119.1 . .
C7 C6 H6 119.1 . .
C6 C7 C8 120.0(4) . .
C6 C7 H7 120.0 . .
C8 C7 H7 120.0 . .
C9 C8 C7 118.0(3) . .
C9 C8 C11 120.9(3) . .
C7 C8 C11 121.2(3) . .
C8 C9 C10 121.2(3) . .
C8 C9 H9 119.4 . .
C10 C9 H9 119.4 . .
C5 C10 C9 121.0(4) . .
C5 C10 H10 119.5 . .
C9 C10 H10 119.5 . .
N3 C11 C8 113.9(3) . .
N3 C11 H11A 108.8 . .
C8 C11 H11A 108.8 . .
N3 C11 H11B 108.8 . .
C8 C11 H11B 108.8 . .
H11A C11 H11B 107.7 . .
N3 C12 C13 107.8(4) . .
N3 C12 H12 126.1 . .
C13 C12 H12 126.1 . .
C12 C13 C14 105.2(4) . .
C12 C13 H13 127.4 . .
C14 C13 H13 127.4 . .
N4 C14 C13 111.1(4) . .
N4 C14 H14 124.4 . .
C13 C14 H14 124.4 . .
N6 C15 C16 111.7(4) . .
N6 C15 H15 124.1 . .
C16 C15 H15 124.1 . .
C17 C16 C15 104.6(4) . .
C17 C16 H16 127.7 . .
C15 C16 H16 127.7 . .
N5 C17 C16 107.6(4) . .
N5 C17 H17 126.2 . .
C16 C17 H17 126.2 . .
N5 C18 C19 113.0(3) . .
N5 C18 H18A 109.0 . .
C19 C18 H18A 109.0 . .
N5 C18 H18B 109.0 . .
C19 C18 H18B 109.0 . .
H18A C18 H18B 107.8 . .
C20 C19 C24 118.3(3) . .
C20 C19 C18 119.9(3) . .
C24 C19 C18 121.7(3) . .
C19 C20 C21 121.4(3) . .
C19 C20 H20 119.3 . .
C21 C20 H20 119.3 . .
C22 C21 C20 120.4(3) . .
C22 C21 H21 119.8 . .
C20 C21 H21 119.8 . .
C23 C22 C21 118.3(3) . .
C23 C22 C25 121.7(3) . .
C21 C22 C25 120.0(3) . .
C22 C23 C24 121.4(3) . .
C22 C23 H23 119.3 . .
C24 C23 H23 119.3 . .
C23 C24 C19 120.1(3) . .
C23 C24 H24 119.9 . .
C19 C24 H24 119.9 . .
N7 C25 C22 112.2(3) . .
N7 C25 H25A 109.2 . .
C22 C25 H25A 109.2 . .
N7 C25 H25B 109.2 . .
C22 C25 H25B 109.2 . .
H25A C25 H25B 107.9 . .
N7 C26 C27 107.8(3) . .
N7 C26 H26 126.1 . .
C27 C26 H26 126.1 . .
C26 C27 C28 104.9(3) . .
C26 C27 H27 127.6 . .
C28 C27 H27 127.6 . .
N8 C28 C27 111.3(3) . .
N8 C28 H28 124.4 . .
C27 C28 H28 124.4 . .
N9 C29 C30 111.3(3) . .
N9 C29 H29 124.3 . .
C30 C29 H29 124.3 . .
C31 C30 C29 105.3(4) . .
C31 C30 H30 127.4 . .
C29 C30 H30 127.4 . .
N10 C31 C30 107.3(4) . .
N10 C31 H31 126.3 . .
C30 C31 H31 126.3 . .
N10 C32 C33 112.5(3) . .
N10 C32 H32A 109.1 . .
C33 C32 H32A 109.1 . .
N10 C32 H32B 109.1 . .
C33 C32 H32B 109.1 . .
H32A C32 H32B 107.8 . .
C34 C33 C38 118.2(3) . .
C34 C33 C32 121.6(4) . .
C38 C33 C32 120.3(4) . .
C33 C34 C35 121.9(3) . .
C33 C34 H34 119.1 . .
C35 C34 H34 119.1 . .
C36 C35 C34 119.5(4) . .
C36 C35 H35 120.2 . .
C34 C35 H35 120.2 . .
C37 C36 C35 118.7(3) . .
C37 C36 C39 120.5(3) . .
C35 C36 C39 120.7(3) . .
C36 C37 C38 120.9(3) . .
C36 C37 H37 119.6 . .
C38 C37 H37 119.6 . .
C33 C38 C37 120.9(3) . .
C33 C38 H38 119.6 . .
C37 C38 H38 119.6 . .
N11 C39 C36 113.8(3) . .
N11 C39 H39A 108.8 . .
C36 C39 H39A 108.8 . .
N11 C39 H39B 108.8 . .
C36 C39 H39B 108.8 . .
H39A C39 H39B 107.7 . .
N11 C40 C41 107.2(4) . .
N11 C40 H40 126.4 . .
C41 C40 H40 126.4 . .
C40 C41 C42 105.5(4) . .
C40 C41 H41 127.3 . .
C42 C41 H41 127.3 . .
N12 C42 C41 110.9(4) . .
N12 C42 H42 124.6 . .
C41 C42 H42 124.6 . .
N13 C43 C44 111.1(4) . .
N13 C43 H43 124.4 . .
C44 C43 H43 124.4 . .
C45 C44 C43 105.3(4) . .
C45 C44 H44 127.3 . .
C43 C44 H44 127.3 . .
N14 C45 C44 107.4(4) . .
N14 C45 H45 126.3 . .
C44 C45 H45 126.3 . .
N14 C46 C47 112.7(3) . .
N14 C46 H46A 109.0 . .
C47 C46 H46A 109.0 . .
N14 C46 H46B 109.0 . .
C47 C46 H46B 109.0 . .
H46A C46 H46B 107.8 . .
C52 C47 C48 118.5(3) . .
C52 C47 C46 120.3(3) . .
C48 C47 C46 121.2(3) . .
C47 C48 C49 120.5(3) . .
C47 C48 H48 119.7 . .
C49 C48 H48 119.7 . .
C50 C49 C48 120.5(3) . .
C50 C49 H49 119.8 . .
C48 C49 H49 119.8 . .
C51 C50 C49 118.8(3) . .
C51 C50 C53 120.6(4) . .
C49 C50 C53 120.6(4) . .
C50 C51 C52 121.4(3) . .
C50 C51 H51 119.3 . .
C52 C51 H51 119.3 . .
C47 C52 C51 120.3(3) . .
C47 C52 H52 119.8 . .
C51 C52 H52 119.8 . .
N15 C53 C50 112.0(3) . .
N15 C53 H53A 109.2 . .
C50 C53 H53A 109.2 . .
N15 C53 H53B 109.2 . .
C50 C53 H53B 109.2 . .
H53A C53 H53B 107.9 . .
N15 C54 C55 107.3(3) . .
N15 C54 H54 126.4 . .
C55 C54 H54 126.4 . .
C54 C55 C56 105.2(3) . .
C54 C55 H55 127.4 . .
C56 C55 H55 127.4 . .
N16 C56 C55 111.5(3) . .
N16 C56 H56 124.2 . .
C55 C56 H56 124.2 . .
C1 N1 N2 104.9(3) . .
C1 N1 Cu1 129.9(3) . .
N2 N1 Cu1 125.1(2) . .
C3 N2 N1 110.8(3) . .
C3 N2 C4 131.1(3) . .
N1 N2 C4 117.9(3) . .
C12 N3 N4 111.2(3) . .
C12 N3 C11 127.3(3) . .
N4 N3 C11 121.4(3) . .
C14 N4 N3 104.8(3) . .
C14 N4 Cu3 126.1(3) . 1_556
N3 N4 Cu3 128.2(2) . 1_556
C17 N5 N6 111.4(3) . .
C17 N5 C18 127.7(3) . .
N6 N5 C18 120.8(3) . .
C15 N6 N5 104.6(3) . .
C15 N6 Cu2 126.3(3) . .
N5 N6 Cu2 129.1(2) . .
C26 N7 N8 111.0(3) . .
C26 N7 C25 129.4(3) . .
N8 N7 C25 119.1(3) . .
C28 N8 N7 105.0(3) . .
C28 N8 Cu4 129.7(2) . .
N7 N8 Cu4 125.2(2) . .
C29 N9 N10 104.7(3) . .
C29 N9 Cu2 130.7(2) . .
N10 N9 Cu2 124.5(2) . .
C31 N10 N9 111.3(3) . .
C31 N10 C32 130.3(3) . .
N9 N10 C32 118.2(3) . .
C40 N11 N12 111.1(3) . .
C40 N11 C39 127.1(3) . .
N12 N11 C39 121.8(3) . .
C42 N12 N11 105.3(3) . .
C42 N12 Cu1 126.6(3) . 4
N11 N12 Cu1 127.8(2) . 4
C43 N13 N14 104.8(3) . .
C43 N13 Cu4 126.5(3) . .
N14 N13 Cu4 128.4(2) . .
C45 N14 N13 111.3(3) . .
C45 N14 C46 127.3(3) . .
N13 N14 C46 121.0(3) . .
C54 N15 N16 111.2(3) . .
C54 N15 C53 129.5(3) . .
N16 N15 C53 118.8(3) . .
C56 N16 N15 104.7(3) . .
C56 N16 Cu3 130.5(2) . 4_566
N15 N16 Cu3 124.8(2) . 4_566
N12 Cu1 N1 119.05(12) 4_556 .
N12 Cu1 I2 109.81(8) 4_556 .
N1 Cu1 I2 108.33(9) . .
N12 Cu1 I1 103.46(9) 4_556 .
N1 Cu1 I1 100.91(9) . .
I2 Cu1 I1 115.25(3) . .
N12 Cu1 Cu2 120.88(8) 4_556 .
N1 Cu1 Cu2 119.14(9) . .
I2 Cu1 Cu2 59.43(2) . .
I1 Cu1 Cu2 55.836(15) . .
N6 Cu2 N9 117.97(11) . .
N6 Cu2 I1 114.39(8) . .
N9 Cu2 I1 106.61(8) . .
N6 Cu2 I2 100.85(9) . .
N9 Cu2 I2 100.74(8) . .
I1 Cu2 I2 115.75(3) . .
N6 Cu2 Cu1 125.34(8) . .
N9 Cu2 Cu1 114.96(8) . .
I1 Cu2 Cu1 59.82(3) . .
I2 Cu2 Cu1 55.945(15) . .
N16 Cu3 N4 116.59(12) 4_565 1_554
N16 Cu3 I3 108.22(8) 4_565 .
N4 Cu3 I3 108.89(8) 1_554 .
N16 Cu3 I4 100.96(8) 4_565 .
N4 Cu3 I4 103.80(9) 1_554 .
I3 Cu3 I4 118.63(3) . .
N16 Cu3 Cu4 119.36(9) 4_565 .
N4 Cu3 Cu4 123.29(8) 1_554 .
I3 Cu3 Cu4 61.12(3) . .
I4 Cu3 Cu4 57.512(17) . .
N8 Cu4 N13 119.76(11) . .
N8 Cu4 I4 103.51(8) . .
N13 Cu4 I4 113.60(8) . .
N8 Cu4 I3 101.33(8) . .
N13 Cu4 I3 100.72(9) . .
I4 Cu4 I3 118.10(3) . .
N8 Cu4 Cu3 114.63(8) . .
N13 Cu4 Cu3 124.43(8) . .
I4 Cu4 Cu3 61.16(3) . .
I3 Cu4 Cu3 56.945(17) . .
Cu2 I1 Cu1 64.34(2) . .
Cu1 I2 Cu2 64.62(2) . .
Cu3 I3 Cu4 61.93(2) . .
Cu4 I4 Cu3 61.33(2) . .

loop_
_geom_bond_atom_site_label_1
_geom_bond_atom_site_label_2
_geom_bond_distance
_geom_bond_site_symmetry_2
C1 N1 1.323(5) .
C1 C2 1.386(5) .
C1 H1 0.9300 .
C2 C3 1.361(6) .
C2 H2 0.9300 .
C3 N2 1.349(5) .
C3 H3 0.9300 .
C4 N2 1.461(5) .
C4 C5 1.522(5) .
C4 H4A 0.9700 .
C4 H4B 0.9700 .
C5 C10 1.367(5) .
C5 C6 1.379(5) .
C6 C7 1.383(5) .
C6 H6 0.9300 .
C7 C8 1.391(5) .
C7 H7 0.9300 .
C8 C9 1.382(5) .
C8 C11 1.511(4) .
C9 C10 1.387(5) .
C9 H9 0.9300 .
C10 H10 0.9300 .
C11 N3 1.454(4) .
C11 H11A 0.9700 .
C11 H11B 0.9700 .
C12 N3 1.341(5) .
C12 C13 1.350(6) .
C12 H12 0.9300 .
C13 C14 1.388(5) .
C13 H13 0.9300 .
C14 N4 1.329(4) .
C14 H14 0.9300 .
C15 N6 1.324(4) .
C15 C16 1.395(5) .
C15 H15 0.9300 .
C16 C17 1.361(6) .
C16 H16 0.9300 .
C17 N5 1.345(5) .
C17 H17 0.9300 .
C18 N5 1.454(4) .
C18 C19 1.512(5) .
C18 H18A 0.9700 .
C18 H18B 0.9700 .
C19 C20 1.369(5) .
C19 C24 1.395(5) .
C20 C21 1.388(5) .
C20 H20 0.9300 .
C21 C22 1.384(5) .
C21 H21 0.9300 .
C22 C23 1.378(5) .
C22 C25 1.509(5) .
C23 C24 1.384(5) .
C23 H23 0.9300 .
C24 H24 0.9300 .
C25 N7 1.461(4) .
C25 H25A 0.9700 .
C25 H25B 0.9700 .
C26 N7 1.350(4) .
C26 C27 1.364(5) .
C26 H26 0.9300 .
C27 C28 1.391(5) .
C27 H27 0.9300 .
C28 N8 1.338(4) .
C28 H28 0.9300 .
C29 N9 1.333(4) .
C29 C30 1.389(5) .
C29 H29 0.9300 .
C30 C31 1.366(6) .
C30 H30 0.9300 .
C31 N10 1.345(4) .
C31 H31 0.9300 .
C32 N10 1.463(5) .
C32 C33 1.505(5) .
C32 H32A 0.9700 .
C32 H32B 0.9700 .
C33 C34 1.368(5) .
C33 C38 1.379(5) .
C34 C35 1.393(5) .
C34 H34 0.9300 .
C35 C36 1.391(5) .
C35 H35 0.9300 .
C36 C37 1.372(5) .
C36 C39 1.512(4) .
C37 C38 1.391(5) .
C37 H37 0.9300 .
C38 H38 0.9300 .
C39 N11 1.455(4) .
C39 H39A 0.9700 .
C39 H39B 0.9700 .
C40 N11 1.346(5) .
C40 C41 1.365(6) .
C40 H40 0.9300 .
C41 C42 1.390(5) .
C41 H41 0.9300 .
C42 N12 1.327(5) .
C42 H42 0.9300 .
C43 N13 1.330(5) .
C43 C44 1.386(5) .
C43 H43 0.9300 .
C44 C45 1.361(6) .
C44 H44 0.9300 .
C45 N14 1.339(5) .
C45 H45 0.9300 .
C46 N14 1.451(4) .
C46 C47 1.521(4) .
C46 H46A 0.9700 .
C46 H46B 0.9700 .
C47 C52 1.378(5) .
C47 C48 1.389(5) .
C48 C49 1.391(5) .
C48 H48 0.9300 .
C49 C50 1.377(5) .
C49 H49 0.9300 .
C50 C51 1.370(5) .
C50 C53 1.508(5) .
C51 C52 1.385(5) .
C51 H51 0.9300 .
C52 H52 0.9300 .
C53 N15 1.469(4) .
C53 H53A 0.9700 .
C53 H53B 0.9700 .
C54 N15 1.348(4) .
C54 C55 1.363(5) .
C54 H54 0.9300 .
C55 C56 1.385(5) .
C55 H55 0.9300 .
C56 N16 1.330(4) .
C56 H56 0.9300 .
N1 N2 1.356(4) .
N1 Cu1 2.054(3) .
N3 N4 1.351(4) .
N4 Cu3 2.047(3) 1_556
N5 N6 1.356(4) .
N6 Cu2 2.054(3) .
N7 N8 1.353(4) .
N8 Cu4 2.051(3) .
N9 N10 1.361(4) .
N9 Cu2 2.056(3) .
N11 N12 1.358(4) .
N12 Cu1 2.047(3) 4
N13 N14 1.357(4) .
N13 Cu4 2.053(3) .
N15 N16 1.357(4) .
N16 Cu3 2.043(3) 4_566
Cu1 N12 2.047(3) 4_556
Cu1 I2 2.6393(9) .
Cu1 I1 2.7603(9) .
Cu1 Cu2 2.8782(11) .
Cu2 I1 2.6421(8) .
Cu2 I2 2.7430(9) .
Cu3 N16 2.043(3) 4_565
Cu3 N4 2.047(3) 1_554
Cu3 I3 2.6302(9) .
Cu3 I4 2.7645(9) .
Cu3 Cu4 2.7691(11) .
Cu4 I4 2.6621(9) .
Cu4 I3 2.7479(9) .
